data_7128700
loop_
_publ_author_name
'Hasegawa, Sui'
'Ishida, Yutaka'
'Kawaguchi, Hiroyuki'

_publ_section_title
;
 Systematic reductive oligomerization of isocyanides with a vanadium(ii)
 complex.
;
_journal_issue 67
_journal_name_full 'Chemical communications (Cambridge, England)'
_journal_page_first 8296
_journal_page_last 8299
_journal_paper_doi 10.1039/d1cc03463d
_journal_volume 57
_journal_year 2021
_chemical_formula_moiety 'C42 H50 N2 O2 V, C18 H36 K N2 O6, C4 H8 O'
_chemical_formula_sum 'C64 H94 K N4 O9 V'
_chemical_formula_weight 1153.47
_space_group_crystal_system triclinic
_space_group_IT_number 2
_space_group_name_Hall '-P 1'
_space_group_name_H-M_alt 'P -1'
_atom_sites_solution_hydrogens geom
_atom_sites_solution_primary dual
_atom_sites_solution_secondary difmap
_audit_creation_date 2021-03-30
_audit_creation_method
;
Olex2 1.3
(compiled 2020.11.12 svn.r5f609507 for OlexSys, GUI svn.r6272)
;
_audit_update_record
;
2021-04-06 deposited with the CCDC.	2021-07-21 downloaded from the CCDC.
;
_cell_angle_alpha 94.2910(10)
_cell_angle_beta 106.0750(10)
_cell_angle_gamma 116.4360(10)
_cell_formula_units_Z 2
_cell_length_a 13.0496(2)
_cell_length_b 13.9185(2)
_cell_length_c 20.5273(3)
_cell_measurement_reflns_used 26811
_cell_measurement_temperature 123.15
_cell_measurement_theta_max 76.3990
_cell_measurement_theta_min 3.6370
_cell_volume 3121.81(9)
_computing_cell_refinement 'CrysAlisPro 1.171.41.93a (Rigaku OD, 2020)'
_computing_data_collection 'CrysAlisPro 1.171.41.93a (Rigaku OD, 2020)'
_computing_data_reduction 'CrysAlisPro 1.171.41.93a (Rigaku OD, 2020)'
_computing_molecular_graphics 'Olex2 1.3 (Dolomanov et al., 2009)'
_computing_publication_material 'Olex2 1.3 (Dolomanov et al., 2009)'
_computing_structure_refinement 'SHELXL 2018/3 (Sheldrick, 2015)'
_computing_structure_solution 'SHELXT 2018/2 (Sheldrick, 2018)'
_diffrn_ambient_temperature 123.15
_diffrn_detector 'Rigaku HyPix-6000 area detector'
_diffrn_detector_area_resol_mean 10.0
_diffrn_detector_type 'HPC area detector'
_diffrn_measured_fraction_theta_full 0.998
_diffrn_measured_fraction_theta_max 0.985
_diffrn_measurement_details
;
List of Runs (angles in degrees, time in seconds):

 # Type Start End Width t~exp~ \w \q \k \f Frames
#--------------------------------------------------------------------------
 1 \w -17.00 43.00 0.50 0.19 -- -38.95 19.00 30.00 120
 2 \w -20.00 43.00 0.50 0.19 -- -38.95 19.00 -90.00 126
 3 \w 8.00 34.00 0.50 0.19 -- -38.95 19.00-180.00 52
 4 \w -15.00 34.00 0.50 0.19 -- -38.95 19.00-120.00 98
 5 \w -37.00 42.00 0.50 0.19 -- -38.95 37.00 -60.00 158
 6 \w -9.00 16.00 0.50 0.19 -- 38.95 -19.00 90.00 50
 7 \w -45.00 -20.00 0.50 0.19 -- 38.95 -19.00 90.00 50
 8 \w 13.00 76.00 0.50 0.19 -- 38.95-118.00 129.00 126
 9 \w 77.00 102.00 0.50 0.19 -- 38.95-159.00 -23.00 50
 10 \w 51.00 119.00 0.50 0.19 -- 38.95-178.00 -90.00 136
 11 \w 37.00 104.00 0.50 0.74 -- 113.00-159.00 -23.00 134
 12 \w 90.00 123.00 0.50 0.74 -- 113.00-139.00 -42.76 66
 13 \w 82.00 108.00 0.50 0.74 -- 113.00-111.00 30.00 52
 14 \w 77.00 108.00 0.50 0.74 -- 113.00-111.00 90.00 62
 15 \w 74.00 108.00 0.50 0.74 -- 113.00-111.00 120.00 68
 16 \w 47.00 72.00 0.50 0.74 -- 113.00-118.00 129.00 50
 17 \w 42.00 75.00 0.50 0.74 -- 113.00 -61.00 60.00 66
 18 \w 78.00 105.00 0.50 0.74 -- 113.00 -94.00 0.00 54
 19 \w 79.00 105.00 0.50 0.74 -- 113.00 -94.00 -60.00 52
 20 \w 64.00 105.00 0.50 0.74 -- 113.00 -94.00-120.00 82
 21 \w 81.00 106.00 0.50 0.74 -- 113.00 -94.00-180.00 50
 22 \w 73.00 108.00 0.50 0.74 -- 113.00-111.00-180.00 70
 23 \w 49.00 103.00 0.50 0.74 -- 113.00 -94.00 -90.00 108
 24 \w 47.00 98.00 0.50 0.74 -- 113.00 -94.00 -30.00 102
 25 \w 43.00 80.00 0.50 0.74 -- 113.00-111.00 0.00 74
 26 \w 38.00 74.00 0.50 0.74 -- 113.00 -61.00 0.00 72
 27 \w 43.00 75.00 0.50 0.74 -- 113.00 -94.00 0.00 64
 28 \w 35.00 73.00 0.50 0.74 -- 113.00 -94.00 -60.00 76
 29 \w 38.00 74.00 0.50 0.74 -- 113.00 -61.00 -90.00 72
 30 \w 33.00 108.00 0.50 0.74 -- 113.00-111.00-150.00 150
 31 \w 39.00 73.00 0.50 0.74 -- 113.00 -61.00-150.00 68
 32 \w 35.00 67.00 0.50 0.74 -- 113.00-111.00-180.00 64
 33 \w 36.00 65.00 0.50 0.74 -- 113.00 -94.00-180.00 58
 34 \w 41.00 75.00 0.50 0.74 -- 113.00 -61.00-180.00 68
 35 \w 33.00 158.00 0.50 0.74 -- 113.00 15.00 -60.00 250
 36 \w 138.00 175.00 0.50 0.74 -- 113.00 61.00 -90.00 74
 37 \w 142.00 167.00 0.50 0.74 -- 113.00 111.00 -90.00 50
 38 \w 137.00 177.00 0.50 0.74 -- 113.00 111.00-180.00 80
 39 \w 109.00 134.00 0.50 0.74 -- 113.00 111.00 -90.00 50
 40 \w 104.00 129.00 0.50 0.74 -- 113.00 118.00-144.00 50
 41 \w 90.00 117.00 0.50 0.74 -- 113.00 61.00 -90.00 54
 42 \w 144.00 177.00 0.50 0.74 -- 113.00 15.00 30.00 66
 43 \w 130.00 178.00 0.50 0.74 -- 113.00 61.00 120.00 96
 44 \w 146.00 178.00 0.50 0.74 -- 113.00 61.00 150.00 64
 45 \w 95.00 121.00 0.50 0.74 -- 113.00 111.00 120.00 52
 46 \w 87.00 178.00 0.50 0.74 -- 113.00 111.00 150.00 182
 47 \w 88.00 114.00 0.50 0.74 -- 113.00 159.00 8.00 52
 48 \w 108.00 134.00 0.50 0.74 -- 113.00 178.00 -60.00 52
 49 \w 57.00 84.00 0.50 0.19 -- 38.95 159.00 8.00 54
 50 \w 47.00 116.00 0.50 0.74 -- 113.00 178.00 -30.00 138
 51 \w 55.00 95.00 0.50 0.74 -- 113.00 178.00 -60.00 80
 52 \w 85.00 121.00 0.50 0.74 -- 113.00 61.00 120.00 72
 53 \w 36.00 138.00 0.50 0.74 -- 113.00 15.00 30.00 204
 54 \w 36.00 106.00 0.50 0.74 -- 113.00-111.00 150.00 140
 55 \w 33.00 64.00 0.50 0.74 -- 113.00-111.00 120.00 62
 56 \w 33.00 71.00 0.50 0.74 -- 113.00-111.00 90.00 76
 57 \w -79.00 -44.00 0.50 0.19 -- -38.95 118.00-144.00 70
 58 \w -72.00 -47.00 0.50 0.74 -- -102.00 141.00-101.84 50
 59 \w -91.00 -65.00 0.50 0.74 -- -102.00 159.00 8.00 52
 60 \w -110.00 -84.00 0.50 0.19 -- -38.95 159.00 8.00 52
 61 \w -107.00 -82.00 0.50 0.74 -- -102.00 102.00-115.20 50
 62 \w -108.00 -80.00 0.50 0.74 -- -102.00 118.00-144.00 56
 63 \w -124.00 -86.00 0.50 0.74 -- -102.00 141.00-101.84 76
 64 \w -108.00 -82.00 0.50 0.74 -- -102.00 111.00 150.00 52
 65 \w -172.00 -65.00 0.50 0.74 -- -102.00 -30.00 0.00 214
 66 \w -113.00 -14.00 0.50 0.19 -- -38.95 -57.00 -30.00 198
;
_diffrn_measurement_device 'four-circle diffractometer'
_diffrn_measurement_device_type 'Rigaku XtaLAB Synergy-DW'
_diffrn_measurement_method '\w scans'
_diffrn_orient_matrix_type 'CrysAlisPro convention (1999,Acta A55,543-557)'
_diffrn_orient_matrix_UB_11 -0.0233468000
_diffrn_orient_matrix_UB_12 -0.0145352000
_diffrn_orient_matrix_UB_13 -0.0787980000
_diffrn_orient_matrix_UB_21 0.1121383000
_diffrn_orient_matrix_UB_22 -0.0165450000
_diffrn_orient_matrix_UB_23 0.0105531000
_diffrn_orient_matrix_UB_31 -0.0815326000
_diffrn_orient_matrix_UB_32 -0.1250978000
_diffrn_orient_matrix_UB_33 -0.0110014000
_diffrn_radiation_monochromator 'multi-layer mirror optics'
_diffrn_radiation_probe x-ray
_diffrn_radiation_type 'Cu K\a'
_diffrn_radiation_wavelength 1.54184
_diffrn_reflns_av_R_equivalents 0.0293
_diffrn_reflns_av_unetI/netI 0.0293
_diffrn_reflns_Laue_measured_fraction_full 0.998
_diffrn_reflns_Laue_measured_fraction_max 0.985
_diffrn_reflns_limit_h_max 16
_diffrn_reflns_limit_h_min -16
_diffrn_reflns_limit_k_max 17
_diffrn_reflns_limit_k_min -17
_diffrn_reflns_limit_l_max 25
_diffrn_reflns_limit_l_min -25
_diffrn_reflns_number 47417
_diffrn_reflns_point_group_measured_fraction_full 0.998
_diffrn_reflns_point_group_measured_fraction_max 0.985
_diffrn_reflns_theta_full 67.684
_diffrn_reflns_theta_max 76.673
_diffrn_reflns_theta_min 3.644
_diffrn_source 'rotating anode X-ray generator'
_diffrn_source_type PhotonJet-DW
_exptl_absorpt_coefficient_mu 2.380
_exptl_absorpt_correction_T_max 1.00000
_exptl_absorpt_correction_T_min 0.92966
_exptl_absorpt_correction_type multi-scan
_exptl_absorpt_process_details
;
CrysAlisPro 1.171.41.93a (Rigaku Oxford Diffraction, 2020)
Empirical absorption correction using spherical harmonics,
implemented in SCALE3 ABSPACK scaling algorithm.
;
_exptl_crystal_colour 'dark green'
_exptl_crystal_colour_modifier dark
_exptl_crystal_colour_primary green
_exptl_crystal_density_diffrn 1.227
_exptl_crystal_description block
_exptl_crystal_F_000 1240
_exptl_crystal_size_max 0.20
_exptl_crystal_size_mid 0.13
_exptl_crystal_size_min 0.05
_refine_diff_density_max 0.509
_refine_diff_density_min -0.572
_refine_diff_density_rms 0.045
_refine_ls_extinction_coef 0.00039(8)
_refine_ls_extinction_expression Fc^*^=kFc[1+0.001xFc^2^\l^3^/sin(2\q)]^-1/4^
_refine_ls_extinction_method 'SHELXL-2018/3 (Sheldrick 2018)'
_refine_ls_goodness_of_fit_ref 1.041
_refine_ls_hydrogen_treatment constr
_refine_ls_matrix_type full
_refine_ls_number_parameters 725
_refine_ls_number_reflns 12949
_refine_ls_number_restraints 0
_refine_ls_restrained_S_all 1.041
_refine_ls_R_factor_all 0.0419
_refine_ls_R_factor_gt 0.0396
_refine_ls_shift/su_max 0.001
_refine_ls_shift/su_mean 0.000
_refine_ls_structure_factor_coef Fsqd
_refine_ls_weighting_details 'w=1/[\s^2^(Fo^2^)+(0.0555P)^2^+1.2315P] where P=(Fo^2^+2Fc^2^)/3'
_refine_ls_weighting_scheme calc
_refine_ls_wR_factor_gt 0.1065
_refine_ls_wR_factor_ref 0.1081
_reflns_Friedel_coverage 0.000
_reflns_number_gt 12092
_reflns_number_total 12949
_reflns_threshold_expression 'I > 2\s(I)'
_cod_data_source_file d1cc03463d2.cif
_cod_data_source_block v_ono_cn_k_crypt
_cod_depositor_comments 'Adding full bibliography for 7128700--7128707.cif.'
_cod_original_cell_volume 3121.80(8)
_cod_database_code 7128700
_shelx_space_group_comment
;
The symmetry employed for this shelxl refinement is uniquely defined
by the following loop, which should always be used as a source of
symmetry information in preference to the above space-group names.
They are only intended as comments.
;

loop_
_space_group_symop_operation_xyz
'x, y, z'
'-x, -y, -z'

loop_
_atom_site_label
_atom_site_type_symbol
_atom_site_fract_x
_atom_site_fract_y
_atom_site_fract_z
_atom_site_U_iso_or_equiv
_atom_site_adp_type
_atom_site_occupancy
_atom_site_site_symmetry_order
_atom_site_calc_flag
_atom_site_refinement_flags_posn
_atom_site_refinement_flags_adp
_atom_site_refinement_flags_occupancy
_atom_site_disorder_assembly
_atom_site_disorder_group
V1 V 0.60049(2) 0.74246(2) 0.27172(2) 0.02518(7) Uani 1 1 d . . . . .
O1 O 0.51184(11) 0.59020(8) 0.26524(5) 0.0296(2) Uani 1 1 d . . . . .
O2 O 0.72423(10) 0.80193(9) 0.23441(5) 0.0282(2) Uani 1 1 d . . . . .
N1 N 0.3983(2) 0.78073(19) 0.16718(12) 0.0671(6) Uani 1 1 d . . . . .
N2 N 0.65462(11) 0.83327(10) 0.36111(6) 0.0247(2) Uani 1 1 d . . . . .
C1 C 0.47291(15) 0.76739(13) 0.20885(9) 0.0328(3) Uani 1 1 d . . . . .
C2 C 0.47518(13) 0.50415(12) 0.29483(8) 0.0247(3) Uani 1 1 d . . . . .
C3 C 0.40921(13) 0.39379(12) 0.25363(8) 0.0256(3) Uani 1 1 d . . . . .
C4 C 0.37872(14) 0.30815(12) 0.28850(8) 0.0279(3) Uani 1 1 d . . . . .
H4 H 0.338437 0.234637 0.261700 0.033 Uiso 1 1 calc R U . . .
C5 C 0.40372(16) 0.32404(13) 0.35980(9) 0.0318(3) Uani 1 1 d . . . . .
C6 C 0.46144(15) 0.43183(13) 0.39778(8) 0.0313(3) Uani 1 1 d . . . . .
H6 H 0.477583 0.445025 0.446576 0.038 Uiso 1 1 calc R U . . .
C7 C 0.49653(14) 0.52127(12) 0.36697(8) 0.0265(3) Uani 1 1 d . . . . .
C8 C 0.36727(14) 0.36856(12) 0.17376(8) 0.0275(3) Uani 1 1 d . . . . .
C9 C 0.29204(16) 0.42529(13) 0.14543(8) 0.0331(3) Uani 1 1 d . . . . .
H9A H 0.342563 0.505226 0.163615 0.050 Uiso 1 1 calc R U . . .
H9B H 0.220762 0.398371 0.160199 0.050 Uiso 1 1 calc R U . . .
H9C H 0.264890 0.408384 0.094428 0.050 Uiso 1 1 calc R U . . .
C10 C 0.28492(16) 0.24409(13) 0.14166(8) 0.0333(3) Uani 1 1 d . . . . .
H10A H 0.330801 0.205323 0.157364 0.050 Uiso 1 1 calc R U . . .
H10B H 0.257875 0.231091 0.090742 0.050 Uiso 1 1 calc R U . . .
H10C H 0.213640 0.216617 0.156445 0.050 Uiso 1 1 calc R U . . .
C11 C 0.47741(15) 0.40717(14) 0.14985(8) 0.0334(3) Uani 1 1 d . . . . .
H11A H 0.522115 0.367708 0.166358 0.050 Uiso 1 1 calc R U . . .
H11B H 0.531277 0.486571 0.169012 0.050 Uiso 1 1 calc R U . . .
H11C H 0.449432 0.391961 0.098850 0.050 Uiso 1 1 calc R U . . .
C12 C 0.3629(2) 0.22787(14) 0.39382(10) 0.0461(5) Uani 1 1 d . . . . .
H12A H 0.404094 0.254030 0.444422 0.069 Uiso 1 1 calc R U . . .
H12B H 0.383621 0.173894 0.376382 0.069 Uiso 1 1 calc R U . . .
H12C H 0.274377 0.193200 0.382770 0.069 Uiso 1 1 calc R U . . .
C13 C 0.55411(14) 0.63618(12) 0.41167(8) 0.0275(3) Uani 1 1 d . . . . .
H13A H 0.512690 0.675580 0.388476 0.033 Uiso 1 1 calc R U . . .
H13B H 0.541780 0.630640 0.456999 0.033 Uiso 1 1 calc R U . . .
C14 C 0.73529(14) 0.79560(11) 0.39706(7) 0.0241(3) Uani 1 1 d . . . . .
C15 C 0.68935(14) 0.70213(12) 0.42439(7) 0.0254(3) Uani 1 1 d . . . . .
C16 C 0.76926(15) 0.66830(12) 0.46197(8) 0.0275(3) Uani 1 1 d . . . . .
H16 H 0.737698 0.605242 0.480627 0.033 Uiso 1 1 calc R U . . .
C17 C 0.89346(15) 0.72389(12) 0.47295(7) 0.0269(3) Uani 1 1 d . . . . .
C18 C 0.93614(14) 0.81293(12) 0.44172(8) 0.0259(3) Uani 1 1 d . . . . .
H18 H 1.020224 0.850401 0.447149 0.031 Uiso 1 1 calc R U . . .
C19 C 0.85906(14) 0.84843(11) 0.40284(7) 0.0241(3) Uani 1 1 d . . . . .
C20 C 0.98315(16) 0.69106(13) 0.51727(8) 0.0324(3) Uani 1 1 d . . . . .
C21 C 0.91719(19) 0.58404(14) 0.53944(10) 0.0422(4) Uani 1 1 d . . . . .
H21A H 0.863001 0.523766 0.497957 0.063 Uiso 1 1 calc R U . . .
H21B H 0.868975 0.593055 0.566054 0.063 Uiso 1 1 calc R U . . .
H21C H 0.977370 0.566777 0.568511 0.063 Uiso 1 1 calc R U . . .
C22 C 1.07059(18) 0.78465(14) 0.58280(9) 0.0390(4) Uani 1 1 d . . . . .
H22A H 1.120005 0.851224 0.569128 0.058 Uiso 1 1 calc R U . . .
H22B H 1.124240 0.762385 0.613450 0.058 Uiso 1 1 calc R U . . .
H22C H 1.023151 0.799882 0.607524 0.058 Uiso 1 1 calc R U . . .
C23 C 1.05850(17) 0.67442(15) 0.47651(10) 0.0390(4) Uani 1 1 d . . . . .
H23A H 1.003990 0.614301 0.434974 0.058 Uiso 1 1 calc R U . . .
H23B H 1.116993 0.655826 0.506058 0.058 Uiso 1 1 calc R U . . .
H23C H 1.102697 0.742481 0.462428 0.058 Uiso 1 1 calc R U . . .
C24 C 0.64508(13) 0.91403(11) 0.39896(8) 0.0245(3) Uani 1 1 d . . . . .
C25 C 0.57090(14) 0.95722(13) 0.36539(8) 0.0291(3) Uani 1 1 d . . . . .
H25 H 0.526011 0.930054 0.316842 0.035 Uiso 1 1 calc R U . . .
C26 C 0.56316(15) 1.03936(13) 0.40302(9) 0.0326(3) Uani 1 1 d . . . . .
H26 H 0.512624 1.067283 0.379235 0.039 Uiso 1 1 calc R U . . .
C27 C 0.62667(15) 1.08249(13) 0.47435(9) 0.0329(3) Uani 1 1 d . . . . .
C28 C 0.69752(15) 1.03766(13) 0.50725(9) 0.0324(3) Uani 1 1 d . . . . .
H28 H 0.740502 1.063913 0.556027 0.039 Uiso 1 1 calc R U . . .
C29 C 0.70748(14) 0.95549(12) 0.47098(8) 0.0282(3) Uani 1 1 d . . . . .
H29 H 0.757133 0.927135 0.495287 0.034 Uiso 1 1 calc R U . . .
C30 C 0.61763(18) 1.17246(15) 0.51417(11) 0.0413(4) Uani 1 1 d . . . . .
H30A H 0.533827 1.144550 0.513553 0.062 Uiso 1 1 calc R U . . .
H30B H 0.639727 1.235574 0.492348 0.062 Uiso 1 1 calc R U . . .
H30C H 0.673487 1.195629 0.562457 0.062 Uiso 1 1 calc R U . . .
C31 C 0.90835(13) 0.94129(11) 0.36688(7) 0.0245(3) Uani 1 1 d . . . . .
H31A H 0.983992 1.003697 0.400870 0.029 Uiso 1 1 calc R U . . .
H31B H 0.847977 0.967108 0.351639 0.029 Uiso 1 1 calc R U . . .
C32 C 0.84172(13) 0.84268(11) 0.24042(8) 0.0237(3) Uani 1 1 d . . . . .
C33 C 0.87130(14) 0.82310(12) 0.18088(8) 0.0265(3) Uani 1 1 d . . . . .
C34 C 0.99432(15) 0.86626(12) 0.18897(8) 0.0293(3) Uani 1 1 d . . . . .
H34 H 1.014791 0.854168 0.149308 0.035 Uiso 1 1 calc R U . . .
C35 C 1.08877(14) 0.92629(12) 0.25241(9) 0.0303(3) Uani 1 1 d . . . . .
C36 C 1.05720(14) 0.94783(12) 0.30903(8) 0.0278(3) Uani 1 1 d . . . . .
H36 H 1.120214 0.990432 0.352432 0.033 Uiso 1 1 calc R U . . .
C37 C 0.93604(13) 0.90892(11) 0.30419(8) 0.0242(3) Uani 1 1 d . . . . .
C38 C 0.77120(15) 0.75566(13) 0.10977(8) 0.0296(3) Uani 1 1 d . . . . .
C39 C 0.69121(17) 0.80936(15) 0.08516(9) 0.0370(4) Uani 1 1 d . . . . .
H39A H 0.651511 0.812207 0.118842 0.056 Uiso 1 1 calc R U . . .
H39B H 0.628886 0.765762 0.039545 0.056 Uiso 1 1 calc R U . . .
H39C H 0.742243 0.884356 0.081415 0.056 Uiso 1 1 calc R U . . .
C40 C 0.82474(18) 0.74715(17) 0.05320(9) 0.0413(4) Uani 1 1 d . . . . .
H40A H 0.873553 0.821051 0.047045 0.062 Uiso 1 1 calc R U . . .
H40B H 0.758249 0.701696 0.009210 0.062 Uiso 1 1 calc R U . . .
H40C H 0.876625 0.713261 0.067209 0.062 Uiso 1 1 calc R U . . .
C41 C 0.69108(18) 0.63767(14) 0.11441(9) 0.0391(4) Uani 1 1 d . . . . .
H41A H 0.741080 0.601651 0.126847 0.059 Uiso 1 1 calc R U . . .
H41B H 0.626030 0.596287 0.069263 0.059 Uiso 1 1 calc R U . . .
H41C H 0.654887 0.639619 0.150101 0.059 Uiso 1 1 calc R U . . .
C42 C 1.22011(16) 0.96605(15) 0.25802(10) 0.0395(4) Uani 1 1 d . . . . .
H42A H 1.225045 0.908903 0.230224 0.059 Uiso 1 1 calc R U . . .
H42B H 1.270476 0.981550 0.306874 0.059 Uiso 1 1 calc R U . . .
H42C H 1.249798 1.033410 0.240611 0.059 Uiso 1 1 calc R U . . .
K1 K 0.85311(3) 0.36196(3) 0.20215(2) 0.02873(8) Uani 1 1 d . . . . .
O3 O 0.68021(12) 0.25086(11) 0.06573(6) 0.0400(3) Uani 1 1 d . . . . .
O4 O 0.86662(13) 0.47192(11) 0.09238(7) 0.0425(3) Uani 1 1 d . . . . .
O5 O 0.67607(11) 0.32706(9) 0.26534(6) 0.0326(2) Uani 1 1 d . . . . .
O6 O 0.88656(10) 0.53683(9) 0.29774(6) 0.0308(2) Uani 1 1 d . . . . .
O7 O 0.89552(11) 0.18686(10) 0.23541(7) 0.0352(3) Uani 1 1 d . . . . .
O8 O 1.09310(11) 0.39411(10) 0.24791(7) 0.0405(3) Uani 1 1 d . . . . .
N3 N 0.63769(13) 0.13129(11) 0.17776(8) 0.0340(3) Uani 1 1 d . . . . .
N4 N 1.06883(14) 0.58946(12) 0.22718(9) 0.0388(3) Uani 1 1 d . . . . .
C43 C 0.57830(17) 0.08578(14) 0.10229(10) 0.0416(4) Uani 1 1 d . . . . .
H43A H 0.496832 0.021677 0.092969 0.050 Uiso 1 1 calc R U . . .
H43B H 0.627119 0.058888 0.085468 0.050 Uiso 1 1 calc R U . . .
C44 C 0.56333(17) 0.16728(16) 0.06166(10) 0.0428(4) Uani 1 1 d . . . . .
H44A H 0.512354 0.129153 0.012383 0.051 Uiso 1 1 calc R U . . .
H44B H 0.522025 0.200707 0.081060 0.051 Uiso 1 1 calc R U . . .
C45 C 0.6708(2) 0.32497(18) 0.02263(10) 0.0487(5) Uani 1 1 d . . . . .
H45A H 0.634689 0.365956 0.040149 0.058 Uiso 1 1 calc R U . . .
H45B H 0.617257 0.282951 -0.025702 0.058 Uiso 1 1 calc R U . . .
C46 C 0.7950(2) 0.40363(17) 0.02378(10) 0.0477(5) Uani 1 1 d . . . . .
H46A H 0.834162 0.362439 0.010366 0.057 Uiso 1 1 calc R U . . .
H46B H 0.789043 0.449773 -0.009981 0.057 Uiso 1 1 calc R U . . .
C47 C 0.9881(2) 0.54745(16) 0.09754(11) 0.0486(5) Uani 1 1 d . . . . .
H47A H 0.986442 0.582887 0.057484 0.058 Uiso 1 1 calc R U . . .
H47B H 1.034704 0.507650 0.096770 0.058 Uiso 1 1 calc R U . . .
C48 C 1.0489(2) 0.63407(15) 0.16486(11) 0.0484(5) Uani 1 1 d . . . . .
H48A H 1.128453 0.692354 0.165329 0.058 Uiso 1 1 calc R U . . .
H48B H 0.997435 0.668533 0.166749 0.058 Uiso 1 1 calc R U . . .
C49 C 0.55040(16) 0.13727(14) 0.20802(10) 0.0391(4) Uani 1 1 d . . . . .
H49A H 0.499235 0.063606 0.214831 0.047 Uiso 1 1 calc R U . . .
H49B H 0.495903 0.156977 0.174753 0.047 Uiso 1 1 calc R U . . .
C50 C 0.61129(16) 0.22029(14) 0.27681(10) 0.0371(4) Uani 1 1 d . . . . .
H50A H 0.549138 0.217481 0.296561 0.044 Uiso 1 1 calc R U . . .
H50B H 0.668295 0.203207 0.310244 0.044 Uiso 1 1 calc R U . . .
C51 C 0.71518(15) 0.41290(15) 0.32395(9) 0.0355(4) Uani 1 1 d . . . . .
H51A H 0.773119 0.407840 0.364611 0.043 Uiso 1 1 calc R U . . .
H51B H 0.644144 0.405395 0.336194 0.043 Uiso 1 1 calc R U . . .
C52 C 0.77572(15) 0.52155(14) 0.30591(9) 0.0343(3) Uani 1 1 d . . . . .
H52A H 0.721144 0.523278 0.262106 0.041 Uiso 1 1 calc R U . . .
H52B H 0.793205 0.581647 0.343389 0.041 Uiso 1 1 calc R U . . .
C53 C 0.95413(17) 0.64381(13) 0.28689(9) 0.0354(4) Uani 1 1 d . . . . .
H53A H 0.965558 0.700820 0.324243 0.043 Uiso 1 1 calc R U . . .
H53B H 0.909120 0.650863 0.241643 0.043 Uiso 1 1 calc R U . . .
C54 C 1.07628(17) 0.65978(14) 0.28737(10) 0.0399(4) Uani 1 1 d . . . . .
H54A H 1.128640 0.737937 0.288154 0.048 Uiso 1 1 calc R U . . .
H54B H 1.115888 0.643934 0.330609 0.048 Uiso 1 1 calc R U . . .
C55 C 0.68486(17) 0.06163(14) 0.21095(11) 0.0400(4) Uani 1 1 d . . . . .
H55A H 0.621776 -0.016744 0.191556 0.048 Uiso 1 1 calc R U . . .
H55B H 0.699929 0.078351 0.261513 0.048 Uiso 1 1 calc R U . . .
C56 C 0.80085(18) 0.07783(14) 0.20071(11) 0.0399(4) Uani 1 1 d . . . . .
H56A H 0.823505 0.023967 0.219798 0.048 Uiso 1 1 calc R U . . .
H56B H 0.788627 0.065685 0.150376 0.048 Uiso 1 1 calc R U . . .
C57 C 1.01157(17) 0.20119(16) 0.23861(10) 0.0406(4) Uani 1 1 d . . . . .
H57A H 1.015238 0.193382 0.191097 0.049 Uiso 1 1 calc R U . . .
H57B H 1.025581 0.144321 0.259502 0.049 Uiso 1 1 calc R U . . .
C58 C 1.10716(17) 0.31332(17) 0.28193(11) 0.0431(4) Uani 1 1 d . . . . .
H58A H 1.099290 0.322963 0.328258 0.052 Uiso 1 1 calc R U . . .
H58B H 1.189200 0.321957 0.288754 0.052 Uiso 1 1 calc R U . . .
C59 C 1.18712(17) 0.50264(17) 0.28615(13) 0.0494(5) Uani 1 1 d . . . . .
H59A H 1.267824 0.506210 0.298207 0.059 Uiso 1 1 calc R U . . .
H59B H 1.175105 0.521395 0.329939 0.059 Uiso 1 1 calc R U . . .
C60 C 1.18232(18) 0.58285(16) 0.24219(13) 0.0515(5) Uani 1 1 d . . . . .
H60A H 1.252655 0.656869 0.266455 0.062 Uiso 1 1 calc R U . . .
H60B H 1.190246 0.560783 0.197634 0.062 Uiso 1 1 calc R U . . .
O9 O 0.10170(14) 0.77560(12) 0.02867(9) 0.0546(4) Uani 1 1 d . . . . .
C61 C 0.2161(2) 0.87041(19) 0.05846(13) 0.0565(5) Uani 1 1 d . . . . .
H61A H 0.275691 0.864557 0.039627 0.068 Uiso 1 1 calc R U . . .
H61B H 0.246742 0.880424 0.109673 0.068 Uiso 1 1 calc R U . . .
C62 C 0.1982(3) 0.9647(2) 0.04018(16) 0.0806(9) Uani 1 1 d . . . . .
H62A H 0.269395 1.019699 0.030512 0.097 Uiso 1 1 calc R U . . .
H62B H 0.186131 1.001175 0.078438 0.097 Uiso 1 1 calc R U . . .
C63 C 0.0831(2) 0.91227(18) -0.02552(12) 0.0515(5) Uani 1 1 d . . . . .
H63A H 0.017165 0.923261 -0.017618 0.062 Uiso 1 1 calc R U . . .
H63B H 0.100682 0.942535 -0.065667 0.062 Uiso 1 1 calc R U . . .
C64 C 0.0503(2) 0.79236(18) -0.03641(12) 0.0539(5) Uani 1 1 d . . . . .
H64A H -0.039427 0.744797 -0.054269 0.065 Uiso 1 1 calc R U . . .
H64B H 0.083500 0.774245 -0.070527 0.065 Uiso 1 1 calc R U . . .

loop_
_atom_site_aniso_label
_atom_site_aniso_U_11
_atom_site_aniso_U_22
_atom_site_aniso_U_33
_atom_site_aniso_U_23
_atom_site_aniso_U_13
_atom_site_aniso_U_12
V1 0.02926(14) 0.01845(12) 0.02586(13) 0.00309(9) 0.01100(10) 0.00946(10)
O1 0.0390(6) 0.0207(5) 0.0240(5) 0.0045(4) 0.0093(4) 0.0113(4)
O2 0.0262(5) 0.0283(5) 0.0251(5) 0.0030(4) 0.0069(4) 0.0108(4)
N1 0.0553(12) 0.0712(13) 0.0691(13) 0.0260(11) 0.0125(10) 0.0299(10)
N2 0.0283(6) 0.0220(6) 0.0236(6) 0.0042(5) 0.0070(5) 0.0134(5)
C1 0.0272(7) 0.0282(7) 0.0411(9) 0.0065(6) 0.0098(7) 0.0133(6)
C2 0.0251(7) 0.0209(7) 0.0259(7) 0.0053(5) 0.0076(5) 0.0103(6)
C3 0.0247(7) 0.0228(7) 0.0260(7) 0.0034(5) 0.0064(6) 0.0106(6)
C4 0.0286(7) 0.0201(6) 0.0296(7) 0.0027(6) 0.0068(6) 0.0097(6)
C5 0.0367(8) 0.0232(7) 0.0309(8) 0.0072(6) 0.0106(6) 0.0113(6)
C6 0.0380(8) 0.0263(7) 0.0246(7) 0.0056(6) 0.0102(6) 0.0119(6)
C7 0.0274(7) 0.0220(7) 0.0257(7) 0.0033(5) 0.0074(6) 0.0098(6)
C8 0.0293(7) 0.0208(7) 0.0259(7) 0.0013(5) 0.0057(6) 0.0098(6)
C9 0.0384(8) 0.0302(8) 0.0256(7) 0.0016(6) 0.0038(6) 0.0175(7)
C10 0.0374(8) 0.0245(7) 0.0280(8) 0.0003(6) 0.0063(6) 0.0106(7)
C11 0.0353(8) 0.0305(8) 0.0284(8) 0.0029(6) 0.0109(6) 0.0119(7)
C12 0.0668(13) 0.0252(8) 0.0340(9) 0.0083(7) 0.0160(9) 0.0128(8)
C13 0.0333(8) 0.0230(7) 0.0234(7) 0.0037(5) 0.0102(6) 0.0113(6)
C14 0.0306(7) 0.0198(6) 0.0208(6) 0.0013(5) 0.0063(5) 0.0134(6)
C15 0.0326(8) 0.0209(6) 0.0202(6) 0.0011(5) 0.0079(6) 0.0122(6)
C16 0.0381(8) 0.0196(6) 0.0229(7) 0.0040(5) 0.0082(6) 0.0139(6)
C17 0.0363(8) 0.0204(6) 0.0215(7) 0.0003(5) 0.0043(6) 0.0156(6)
C18 0.0295(7) 0.0212(6) 0.0246(7) 0.0013(5) 0.0055(6) 0.0131(6)
C19 0.0307(7) 0.0182(6) 0.0206(6) 0.0011(5) 0.0057(5) 0.0117(6)
C20 0.0403(9) 0.0239(7) 0.0287(7) 0.0037(6) 0.0021(6) 0.0181(7)
C21 0.0561(11) 0.0274(8) 0.0388(9) 0.0092(7) 0.0039(8) 0.0236(8)
C22 0.0494(10) 0.0291(8) 0.0296(8) 0.0024(6) -0.0007(7) 0.0208(8)
C23 0.0424(9) 0.0340(8) 0.0410(9) 0.0035(7) 0.0040(7) 0.0258(8)
C24 0.0258(7) 0.0198(6) 0.0274(7) 0.0058(5) 0.0102(6) 0.0101(5)
C25 0.0311(7) 0.0276(7) 0.0296(7) 0.0069(6) 0.0094(6) 0.0156(6)
C26 0.0331(8) 0.0292(7) 0.0400(9) 0.0095(6) 0.0125(7) 0.0188(7)
C27 0.0319(8) 0.0256(7) 0.0417(9) 0.0033(6) 0.0145(7) 0.0143(6)
C28 0.0346(8) 0.0290(8) 0.0302(8) -0.0002(6) 0.0086(6) 0.0154(7)
C29 0.0299(7) 0.0259(7) 0.0280(7) 0.0047(6) 0.0071(6) 0.0147(6)
C30 0.0409(9) 0.0329(8) 0.0510(10) -0.0011(8) 0.0150(8) 0.0208(8)
C31 0.0270(7) 0.0177(6) 0.0247(7) 0.0023(5) 0.0049(5) 0.0102(5)
C32 0.0252(7) 0.0186(6) 0.0264(7) 0.0069(5) 0.0080(6) 0.0102(5)
C33 0.0307(7) 0.0202(6) 0.0267(7) 0.0055(5) 0.0092(6) 0.0113(6)
C34 0.0317(8) 0.0242(7) 0.0329(8) 0.0060(6) 0.0143(6) 0.0126(6)
C35 0.0288(8) 0.0219(7) 0.0371(8) 0.0049(6) 0.0119(6) 0.0098(6)
C36 0.0272(7) 0.0194(6) 0.0302(7) 0.0040(5) 0.0053(6) 0.0088(6)
C37 0.0275(7) 0.0173(6) 0.0269(7) 0.0063(5) 0.0082(6) 0.0107(5)
C38 0.0323(8) 0.0288(7) 0.0237(7) 0.0051(6) 0.0096(6) 0.0119(6)
C39 0.0392(9) 0.0398(9) 0.0283(8) 0.0073(7) 0.0061(7) 0.0195(7)
C40 0.0408(9) 0.0482(10) 0.0274(8) 0.0017(7) 0.0123(7) 0.0163(8)
C41 0.0456(10) 0.0263(8) 0.0303(8) 0.0000(6) 0.0099(7) 0.0079(7)
C42 0.0304(8) 0.0330(8) 0.0476(10) 0.0011(7) 0.0140(7) 0.0102(7)
K1 0.03139(16) 0.02421(15) 0.03216(17) 0.00578(12) 0.01144(13) 0.01467(13)
O3 0.0427(7) 0.0416(7) 0.0330(6) 0.0079(5) 0.0070(5) 0.0219(6)
O4 0.0608(8) 0.0374(6) 0.0394(7) 0.0138(5) 0.0271(6) 0.0260(6)
O5 0.0344(6) 0.0292(6) 0.0310(6) 0.0032(4) 0.0110(5) 0.0136(5)
O6 0.0306(5) 0.0264(5) 0.0359(6) 0.0036(4) 0.0117(5) 0.0148(4)
O7 0.0359(6) 0.0303(6) 0.0462(7) 0.0100(5) 0.0163(5) 0.0202(5)
O8 0.0318(6) 0.0383(6) 0.0508(7) 0.0103(6) 0.0128(5) 0.0175(5)
N3 0.0318(7) 0.0247(6) 0.0412(8) 0.0046(6) 0.0104(6) 0.0119(5)
N4 0.0428(8) 0.0271(7) 0.0499(9) 0.0091(6) 0.0252(7) 0.0146(6)
C43 0.0358(9) 0.0288(8) 0.0445(10) -0.0047(7) 0.0052(8) 0.0098(7)
C44 0.0366(9) 0.0423(10) 0.0361(9) -0.0037(7) 0.0010(7) 0.0169(8)
C45 0.0612(13) 0.0545(11) 0.0353(9) 0.0129(8) 0.0092(9) 0.0361(10)
C46 0.0723(14) 0.0502(11) 0.0337(9) 0.0171(8) 0.0222(9) 0.0373(10)
C47 0.0725(14) 0.0344(9) 0.0534(11) 0.0176(8) 0.0411(11) 0.0255(9)
C48 0.0685(13) 0.0276(8) 0.0565(12) 0.0159(8) 0.0383(11) 0.0190(9)
C49 0.0285(8) 0.0307(8) 0.0512(10) 0.0063(7) 0.0131(7) 0.0096(7)
C50 0.0330(8) 0.0364(9) 0.0428(9) 0.0120(7) 0.0166(7) 0.0153(7)
C51 0.0310(8) 0.0407(9) 0.0298(8) -0.0016(7) 0.0092(6) 0.0155(7)
C52 0.0291(8) 0.0354(8) 0.0350(8) -0.0042(7) 0.0066(6) 0.0172(7)
C53 0.0448(9) 0.0253(7) 0.0381(9) 0.0052(6) 0.0156(7) 0.0183(7)
C54 0.0407(9) 0.0240(7) 0.0479(10) 0.0028(7) 0.0173(8) 0.0097(7)
C55 0.0418(9) 0.0230(7) 0.0556(11) 0.0131(7) 0.0194(8) 0.0141(7)
C56 0.0468(10) 0.0262(8) 0.0525(10) 0.0106(7) 0.0172(8) 0.0223(8)
C57 0.0459(10) 0.0462(10) 0.0493(10) 0.0200(8) 0.0229(8) 0.0335(9)
C58 0.0362(9) 0.0548(11) 0.0464(10) 0.0182(9) 0.0146(8) 0.0277(9)
C59 0.0286(9) 0.0432(10) 0.0686(13) 0.0012(9) 0.0130(9) 0.0151(8)
C60 0.0385(10) 0.0361(9) 0.0801(15) 0.0093(9) 0.0332(10) 0.0115(8)
O9 0.0514(8) 0.0454(8) 0.0655(10) 0.0206(7) 0.0218(7) 0.0202(7)
C61 0.0548(13) 0.0503(12) 0.0539(12) 0.0108(10) 0.0116(10) 0.0214(10)
C62 0.095(2) 0.0365(12) 0.0736(18) 0.0030(11) 0.0063(15) 0.0161(13)
C63 0.0558(12) 0.0478(11) 0.0582(12) 0.0198(10) 0.0245(10) 0.0273(10)
C64 0.0496(12) 0.0438(11) 0.0552(12) 0.0078(9) 0.0089(10) 0.0179(9)

loop_
_atom_type_symbol
_atom_type_description
_atom_type_scat_dispersion_real
_atom_type_scat_dispersion_imag
_atom_type_scat_source
C C 0.0181 0.0091 'International Tables Vol C Tables 4.2.6.8 and 6.1.1.4'
H H 0.0000 0.0000 'International Tables Vol C Tables 4.2.6.8 and 6.1.1.4'
K K 0.3868 1.0657 'International Tables Vol C Tables 4.2.6.8 and 6.1.1.4'
N N 0.0311 0.0180 'International Tables Vol C Tables 4.2.6.8 and 6.1.1.4'
O O 0.0492 0.0322 'International Tables Vol C Tables 4.2.6.8 and 6.1.1.4'
V V 0.0687 2.1097 'International Tables Vol C Tables 4.2.6.8 and 6.1.1.4'

loop_
_geom_angle_atom_site_label_1
_geom_angle_atom_site_label_2
_geom_angle_atom_site_label_3
_geom_angle
_geom_angle_site_symmetry_1
_geom_angle_site_symmetry_3
_geom_angle_publ_flag
O1 V1 N2 114.93(5) . . ?
O1 V1 C1 100.88(6) . . ?
O1 V1 C14 97.29(5) . . ?
O2 V1 O1 122.26(5) . . ?
O2 V1 N2 108.12(5) . . ?
O2 V1 C1 101.29(6) . . ?
O2 V1 C14 97.27(5) . . ?
N2 V1 C1 107.04(6) . . ?
N2 V1 C14 34.42(5) . . ?
C1 V1 C14 141.30(6) . . ?
C2 O1 V1 151.10(10) . . ?
C32 O2 V1 150.45(10) . . ?
C14 N2 V1 96.99(9) . . ?
C24 N2 V1 144.93(10) . . ?
C24 N2 C14 118.07(12) . . ?
N1 C1 V1 175.46(19) . . ?
O1 C2 C3 120.77(13) . . ?
O1 C2 C7 120.28(13) . . ?
C7 C2 C3 118.89(13) . . ?
C2 C3 C8 121.90(13) . . ?
C4 C3 C2 117.54(13) . . ?
C4 C3 C8 120.50(13) . . ?
C5 C4 C3 123.94(14) . . ?
C4 C5 C12 121.34(14) . . ?
C6 C5 C4 117.08(14) . . ?
C6 C5 C12 121.48(15) . . ?
C5 C6 C7 122.26(15) . . ?
C2 C7 C13 120.98(13) . . ?
C6 C7 C2 120.07(14) . . ?
C6 C7 C13 118.93(13) . . ?
C3 C8 C9 109.80(13) . . ?
C3 C8 C10 111.58(13) . . ?
C9 C8 C10 107.12(13) . . ?
C11 C8 C3 110.35(12) . . ?
C11 C8 C9 110.43(13) . . ?
C11 C8 C10 107.49(13) . . ?
C15 C13 C7 112.39(13) . . ?
N2 C14 V1 48.59(6) . . ?
C15 C14 V1 106.76(9) . . ?
C15 C14 N2 119.49(14) . . ?
C15 C14 C19 119.61(13) . . ?
C19 C14 V1 110.25(10) . . ?
C19 C14 N2 120.85(13) . . ?
C14 C15 C13 120.65(14) . . ?
C16 C15 C13 120.00(13) . . ?
C16 C15 C14 119.33(14) . . ?
C17 C16 C15 122.13(14) . . ?
C16 C17 C18 117.56(14) . . ?
C16 C17 C20 122.59(14) . . ?
C18 C17 C20 119.84(14) . . ?
C19 C18 C17 122.10(14) . . ?
C14 C19 C31 121.01(13) . . ?
C18 C19 C14 118.94(13) . . ?
C18 C19 C31 120.05(14) . . ?
C17 C20 C22 108.54(13) . . ?
C21 C20 C17 111.86(15) . . ?
C21 C20 C22 109.11(14) . . ?
C21 C20 C23 108.06(14) . . ?
C23 C20 C17 110.57(13) . . ?
C23 C20 C22 108.65(15) . . ?
N2 C24 C25 120.26(13) . . ?
N2 C24 C29 122.19(13) . . ?
C29 C24 C25 117.56(14) . . ?
C26 C25 C24 120.23(15) . . ?
C25 C26 C27 122.57(15) . . ?
C26 C27 C30 121.69(16) . . ?
C28 C27 C26 116.74(15) . . ?
C28 C27 C30 121.56(16) . . ?
C27 C28 C29 122.08(15) . . ?
C28 C29 C24 120.80(14) . . ?
C19 C31 C37 113.68(11) . . ?
O2 C32 C33 119.36(13) . . ?
O2 C32 C37 120.79(13) . . ?
C37 C32 C33 119.78(14) . . ?
C32 C33 C38 121.32(14) . . ?
C34 C33 C32 117.92(14) . . ?
C34 C33 C38 120.76(14) . . ?
C33 C34 C35 123.23(15) . . ?
C34 C35 C42 120.30(15) . . ?
C36 C35 C34 117.49(15) . . ?
C36 C35 C42 122.21(15) . . ?
C35 C36 C37 122.15(14) . . ?
C32 C37 C31 121.36(13) . . ?
C36 C37 C31 119.36(13) . . ?
C36 C37 C32 119.26(14) . . ?
C39 C38 C33 110.80(13) . . ?
C40 C38 C33 112.02(14) . . ?
C40 C38 C39 107.17(14) . . ?
C41 C38 C33 110.24(13) . . ?
C41 C38 C39 109.48(14) . . ?
C41 C38 C40 107.00(14) . . ?
O3 K1 N3 60.23(4) . . ?
O3 K1 N4 120.19(4) . . ?
O4 K1 O3 60.09(4) . . ?
O4 K1 O5 121.74(4) . . ?
O4 K1 O7 134.12(4) . . ?
O4 K1 O8 98.49(4) . . ?
O4 K1 N3 120.04(4) . . ?
O4 K1 N4 60.45(4) . . ?
O5 K1 O3 94.85(4) . . ?
O5 K1 N3 58.95(4) . . ?
O5 K1 N4 121.40(4) . . ?
O6 K1 O3 130.83(4) . . ?
O6 K1 O4 95.42(4) . . ?
O6 K1 O5 60.62(3) . . ?
O6 K1 O7 125.89(4) . . ?
O6 K1 O8 98.99(4) . . ?
O6 K1 N3 119.33(4) . . ?
O6 K1 N4 60.95(4) . . ?
O7 K1 O3 97.43(4) . . ?
O7 K1 O5 97.90(4) . . ?
O7 K1 N3 59.81(4) . . ?
O7 K1 N4 119.45(4) . . ?
O8 K1 O3 124.75(4) . . ?
O8 K1 O5 134.86(4) . . ?
O8 K1 O7 59.93(4) . . ?
O8 K1 N3 119.56(4) . . ?
O8 K1 N4 59.71(4) . . ?
N4 K1 N3 179.26(4) . . ?
C44 O3 K1 115.94(10) . . ?
C44 O3 C45 111.60(15) . . ?
C45 O3 K1 112.80(11) . . ?
C46 O4 K1 115.79(10) . . ?
C47 O4 K1 114.00(12) . . ?
C47 O4 C46 111.81(15) . . ?
C50 O5 K1 117.78(10) . . ?
C50 O5 C51 112.46(13) . . ?
C51 O5 K1 114.18(9) . . ?
C52 O6 K1 112.95(9) . . ?
C52 O6 C53 111.33(13) . . ?
C53 O6 K1 115.17(9) . . ?
C56 O7 K1 117.54(10) . . ?
C57 O7 K1 115.10(10) . . ?
C57 O7 C56 111.80(13) . . ?
C58 O8 K1 114.51(10) . . ?
C58 O8 C59 110.93(15) . . ?
C59 O8 K1 116.10(11) . . ?
C43 N3 K1 107.83(10) . . ?
C43 N3 C49 110.10(14) . . ?
C43 N3 C55 110.23(14) . . ?
C49 N3 K1 110.50(9) . . ?
C49 N3 C55 109.47(14) . . ?
C55 N3 K1 108.68(10) . . ?
C48 N4 K1 109.29(12) . . ?
C48 N4 C60 109.77(16) . . ?
C54 N4 K1 107.41(10) . . ?
C54 N4 C48 110.32(15) . . ?
C54 N4 C60 109.86(16) . . ?
C60 N4 K1 110.17(10) . . ?
N3 C43 C44 113.76(14) . . ?
O3 C44 C43 109.23(15) . . ?
O3 C45 C46 108.98(17) . . ?
O4 C46 C45 108.96(16) . . ?
O4 C47 C48 108.93(16) . . ?
N4 C48 C47 113.10(15) . . ?
N3 C49 C50 113.12(14) . . ?
O5 C50 C49 108.49(14) . . ?
O5 C51 C52 108.80(14) . . ?
O6 C52 C51 108.85(14) . . ?
O6 C53 C54 108.71(14) . . ?
N4 C54 C53 113.60(15) . . ?
N3 C55 C56 113.46(15) . . ?
O7 C56 C55 109.13(14) . . ?
O7 C57 C58 108.72(15) . . ?
O8 C58 C57 109.33(15) . . ?
O8 C59 C60 108.80(18) . . ?
N4 C60 C59 113.17(16) . . ?
C61 O9 C64 104.21(16) . . ?
O9 C61 C62 106.5(2) . . ?
C61 C62 C63 104.43(19) . . ?
C64 C63 C62 101.76(19) . . ?
O9 C64 C63 107.01(18) . . ?

loop_
_geom_bond_atom_site_label_1
_geom_bond_atom_site_label_2
_geom_bond_distance
_geom_bond_site_symmetry_2
_geom_bond_publ_flag
V1 O1 1.8806(11) . ?
V1 O2 1.8625(11) . ?
V1 N2 1.8983(12) . ?
V1 C1 1.9873(17) . ?
V1 C14 2.5122(14) . ?
O1 C2 1.3386(18) . ?
O2 C32 1.3409(18) . ?
N1 C1 1.199(3) . ?
N2 C14 1.4305(19) . ?
N2 C24 1.3893(19) . ?
C2 C3 1.429(2) . ?
C2 C7 1.409(2) . ?
C3 C4 1.398(2) . ?
C3 C8 1.535(2) . ?
C4 C5 1.386(2) . ?
C5 C6 1.385(2) . ?
C5 C12 1.508(2) . ?
C6 C7 1.389(2) . ?
C7 C13 1.514(2) . ?
C8 C9 1.539(2) . ?
C8 C10 1.539(2) . ?
C8 C11 1.529(2) . ?
C13 C15 1.514(2) . ?
C14 C15 1.403(2) . ?
C14 C19 1.410(2) . ?
C15 C16 1.397(2) . ?
C16 C17 1.390(2) . ?
C17 C18 1.400(2) . ?
C17 C20 1.535(2) . ?
C18 C19 1.396(2) . ?
C19 C31 1.515(2) . ?
C20 C21 1.531(2) . ?
C20 C22 1.540(2) . ?
C20 C23 1.533(3) . ?
C24 C25 1.409(2) . ?
C24 C29 1.403(2) . ?
C25 C26 1.388(2) . ?
C26 C27 1.394(2) . ?
C27 C28 1.390(2) . ?
C27 C30 1.511(2) . ?
C28 C29 1.392(2) . ?
C31 C37 1.518(2) . ?
C32 C33 1.422(2) . ?
C32 C37 1.413(2) . ?
C33 C34 1.394(2) . ?
C33 C38 1.538(2) . ?
C34 C35 1.394(2) . ?
C35 C36 1.391(2) . ?
C35 C42 1.514(2) . ?
C36 C37 1.395(2) . ?
C38 C39 1.537(2) . ?
C38 C40 1.534(2) . ?
C38 C41 1.533(2) . ?
K1 O3 2.8408(13) . ?
K1 O4 2.8188(13) . ?
K1 O5 2.8304(12) . ?
K1 O6 2.7982(11) . ?
K1 O7 2.8201(12) . ?
K1 O8 2.8198(13) . ?
K1 N3 3.0668(14) . ?
K1 N4 3.0387(15) . ?
O3 C44 1.422(2) . ?
O3 C45 1.432(2) . ?
O4 C46 1.428(2) . ?
O4 C47 1.427(3) . ?
O5 C50 1.422(2) . ?
O5 C51 1.4272(19) . ?
O6 C52 1.4253(19) . ?
O6 C53 1.426(2) . ?
O7 C56 1.421(2) . ?
O7 C57 1.418(2) . ?
O8 C58 1.420(2) . ?
O8 C59 1.429(2) . ?
N3 C43 1.467(2) . ?
N3 C49 1.469(2) . ?
N3 C55 1.477(2) . ?
N4 C48 1.472(3) . ?
N4 C54 1.470(2) . ?
N4 C60 1.473(3) . ?
C43 C44 1.506(3) . ?
C45 C46 1.490(3) . ?
C47 C48 1.512(3) . ?
C49 C50 1.509(3) . ?
C51 C52 1.493(3) . ?
C53 C54 1.505(3) . ?
C55 C56 1.505(3) . ?
C57 C58 1.492(3) . ?
C59 C60 1.499(3) . ?
O9 C61 1.401(3) . ?
O9 C64 1.407(3) . ?
C61 C62 1.488(4) . ?
C62 C63 1.537(4) . ?
C63 C64 1.508(3) . ?

loop_
_geom_torsion_atom_site_label_1
_geom_torsion_atom_site_label_2
_geom_torsion_atom_site_label_3
_geom_torsion_atom_site_label_4
_geom_torsion
_geom_torsion_site_symmetry_1
_geom_torsion_site_symmetry_2
_geom_torsion_site_symmetry_3
_geom_torsion_site_symmetry_4
_geom_torsion_publ_flag
V1 O1 C2 C3 -172.06(16) . . . . ?
V1 O1 C2 C7 10.8(3) . . . . ?
V1 O2 C32 C33 146.23(16) . . . . ?
V1 O2 C32 C37 -36.8(3) . . . . ?
V1 N2 C14 C15 -86.73(13) . . . . ?
V1 N2 C14 C19 90.62(13) . . . . ?
V1 N2 C24 C25 -2.0(3) . . . . ?
V1 N2 C24 C29 177.92(13) . . . . ?
V1 C14 C15 C13 -46.97(15) . . . . ?
V1 C14 C15 C16 131.22(12) . . . . ?
V1 C14 C19 C18 -130.51(11) . . . . ?
V1 C14 C19 C31 48.67(15) . . . . ?
O1 V1 O2 C32 -87.9(2) . . . . ?
O1 V1 N2 C14 64.48(10) . . . . ?
O1 V1 N2 C24 -116.14(18) . . . . ?
O1 C2 C3 C4 177.19(14) . . . . ?
O1 C2 C3 C8 -5.7(2) . . . . ?
O1 C2 C7 C6 -178.16(15) . . . . ?
O1 C2 C7 C13 3.7(2) . . . . ?
O2 V1 O1 C2 119.8(2) . . . . ?
O2 V1 N2 C14 -76.00(9) . . . . ?
O2 V1 N2 C24 103.38(18) . . . . ?
O2 C32 C33 C34 -179.76(13) . . . . ?
O2 C32 C33 C38 -0.3(2) . . . . ?
O2 C32 C37 C31 -3.2(2) . . . . ?
O2 C32 C37 C36 178.54(13) . . . . ?
N2 V1 O1 C2 -14.6(2) . . . . ?
N2 V1 O2 C32 49.1(2) . . . . ?
N2 C14 C15 C13 4.5(2) . . . . ?
N2 C14 C15 C16 -177.34(13) . . . . ?
N2 C14 C19 C18 176.42(12) . . . . ?
N2 C14 C19 C31 -4.4(2) . . . . ?
N2 C24 C25 C26 -178.81(14) . . . . ?
N2 C24 C29 C28 178.99(14) . . . . ?
C1 V1 O1 C2 -129.3(2) . . . . ?
C1 V1 O2 C32 161.4(2) . . . . ?
C1 V1 N2 C14 175.59(9) . . . . ?
C1 V1 N2 C24 -5.02(19) . . . . ?
C2 C3 C4 C5 3.1(2) . . . . ?
C2 C3 C8 C9 -54.35(19) . . . . ?
C2 C3 C8 C10 -172.97(14) . . . . ?
C2 C3 C8 C11 67.60(18) . . . . ?
C2 C7 C13 C15 -73.78(18) . . . . ?
C3 C2 C7 C6 4.6(2) . . . . ?
C3 C2 C7 C13 -173.52(14) . . . . ?
C3 C4 C5 C6 0.6(3) . . . . ?
C3 C4 C5 C12 176.94(17) . . . . ?
C4 C3 C8 C9 122.68(16) . . . . ?
C4 C3 C8 C10 4.1(2) . . . . ?
C4 C3 C8 C11 -115.38(16) . . . . ?
C4 C5 C6 C7 -1.8(3) . . . . ?
C5 C6 C7 C2 -0.9(3) . . . . ?
C5 C6 C7 C13 177.31(16) . . . . ?
C6 C7 C13 C15 108.08(17) . . . . ?
C7 C2 C3 C4 -5.6(2) . . . . ?
C7 C2 C3 C8 171.53(14) . . . . ?
C7 C13 C15 C14 113.89(15) . . . . ?
C7 C13 C15 C16 -64.28(18) . . . . ?
C8 C3 C4 C5 -174.08(15) . . . . ?
C12 C5 C6 C7 -178.11(18) . . . . ?
C13 C15 C16 C17 177.75(13) . . . . ?
C14 V1 O1 C2 16.4(2) . . . . ?
C14 V1 O2 C32 15.5(2) . . . . ?
C14 V1 N2 C24 179.4(2) . . . . ?
C14 N2 C24 C25 177.30(13) . . . . ?
C14 N2 C24 C29 -2.8(2) . . . . ?
C14 C15 C16 C17 -0.4(2) . . . . ?
C14 C19 C31 C37 -107.36(15) . . . . ?
C15 C14 C19 C18 -6.2(2) . . . . ?
C15 C14 C19 C31 172.95(13) . . . . ?
C15 C16 C17 C18 -3.3(2) . . . . ?
C15 C16 C17 C20 176.80(13) . . . . ?
C16 C17 C18 C19 2.3(2) . . . . ?
C16 C17 C20 C21 6.8(2) . . . . ?
C16 C17 C20 C22 -113.66(17) . . . . ?
C16 C17 C20 C23 127.26(16) . . . . ?
C17 C18 C19 C14 2.5(2) . . . . ?
C17 C18 C19 C31 -176.74(13) . . . . ?
C18 C17 C20 C21 -173.13(14) . . . . ?
C18 C17 C20 C22 66.43(19) . . . . ?
C18 C17 C20 C23 -52.65(18) . . . . ?
C18 C19 C31 C37 71.82(17) . . . . ?
C19 C14 C15 C13 -172.91(13) . . . . ?
C19 C14 C15 C16 5.3(2) . . . . ?
C19 C31 C37 C32 74.94(17) . . . . ?
C19 C31 C37 C36 -106.84(15) . . . . ?
C20 C17 C18 C19 -177.83(13) . . . . ?
C24 N2 C14 V1 -179.60(15) . . . . ?
C24 N2 C14 C15 93.67(16) . . . . ?
C24 N2 C14 C19 -88.98(17) . . . . ?
C24 C25 C26 C27 -0.1(3) . . . . ?
C25 C24 C29 C28 -1.1(2) . . . . ?
C25 C26 C27 C28 -1.3(3) . . . . ?
C25 C26 C27 C30 179.55(16) . . . . ?
C26 C27 C28 C29 1.4(3) . . . . ?
C27 C28 C29 C24 -0.3(3) . . . . ?
C29 C24 C25 C26 1.3(2) . . . . ?
C30 C27 C28 C29 -179.36(16) . . . . ?
C32 C33 C34 C35 0.7(2) . . . . ?
C32 C33 C38 C39 59.40(18) . . . . ?
C32 C33 C38 C40 179.02(14) . . . . ?
C32 C33 C38 C41 -61.96(19) . . . . ?
C33 C32 C37 C31 173.74(13) . . . . ?
C33 C32 C37 C36 -4.5(2) . . . . ?
C33 C34 C35 C36 -3.2(2) . . . . ?
C33 C34 C35 C42 177.10(15) . . . . ?
C34 C33 C38 C39 -121.14(16) . . . . ?
C34 C33 C38 C40 -1.5(2) . . . . ?
C34 C33 C38 C41 117.51(16) . . . . ?
C34 C35 C36 C37 1.8(2) . . . . ?
C35 C36 C37 C31 -176.33(13) . . . . ?
C35 C36 C37 C32 1.9(2) . . . . ?
C37 C32 C33 C34 3.2(2) . . . . ?
C37 C32 C33 C38 -177.31(13) . . . . ?
C38 C33 C34 C35 -178.83(14) . . . . ?
C42 C35 C36 C37 -178.44(15) . . . . ?
K1 O3 C44 C43 -54.45(17) . . . . ?
K1 O3 C45 C46 52.82(18) . . . . ?
K1 O4 C46 C45 45.58(19) . . . . ?
K1 O4 C47 C48 -59.77(18) . . . . ?
K1 O5 C50 C49 -56.40(16) . . . . ?
K1 O5 C51 C52 45.63(15) . . . . ?
K1 O6 C52 C51 54.08(14) . . . . ?
K1 O6 C53 C54 -56.55(16) . . . . ?
K1 O7 C56 C55 -54.38(17) . . . . ?
K1 O7 C57 C58 48.34(17) . . . . ?
K1 O8 C58 C57 49.25(17) . . . . ?
K1 O8 C59 C60 -57.37(18) . . . . ?
K1 N3 C43 C44 -43.10(18) . . . . ?
K1 N3 C49 C50 -38.65(17) . . . . ?
K1 N3 C55 C56 -41.32(17) . . . . ?
K1 N4 C48 C47 -37.5(2) . . . . ?
K1 N4 C54 C53 -41.99(17) . . . . ?
K1 N4 C60 C59 -38.3(2) . . . . ?
O3 C45 C46 O4 -66.1(2) . . . . ?
O4 C47 C48 N4 66.8(2) . . . . ?
O5 C51 C52 O6 -67.37(17) . . . . ?
O6 C53 C54 N4 68.35(19) . . . . ?
O7 C57 C58 O8 -65.23(19) . . . . ?
O8 C59 C60 N4 64.6(2) . . . . ?
N3 C43 C44 O3 67.8(2) . . . . ?
N3 C49 C50 O5 63.59(19) . . . . ?
N3 C55 C56 O7 65.2(2) . . . . ?
C43 N3 C49 C50 -157.66(15) . . . . ?
C43 N3 C55 C56 76.65(19) . . . . ?
C44 O3 C45 C46 -174.58(16) . . . . ?
C45 O3 C44 C43 174.54(15) . . . . ?
C46 O4 C47 C48 166.51(16) . . . . ?
C47 O4 C46 C45 178.42(16) . . . . ?
C48 N4 C54 C53 77.04(19) . . . . ?
C48 N4 C60 C59 -158.67(17) . . . . ?
C49 N3 C43 C44 77.53(19) . . . . ?
C49 N3 C55 C56 -162.09(15) . . . . ?
C50 O5 C51 C52 -176.78(14) . . . . ?
C51 O5 C50 C49 167.65(14) . . . . ?
C52 O6 C53 C54 173.21(14) . . . . ?
C53 O6 C52 C51 -174.53(13) . . . . ?
C54 N4 C48 C47 -155.42(17) . . . . ?
C54 N4 C60 C59 79.9(2) . . . . ?
C55 N3 C43 C44 -161.59(16) . . . . ?
C55 N3 C49 C50 81.01(18) . . . . ?
C56 O7 C57 C58 -174.18(15) . . . . ?
C57 O7 C56 C55 169.26(15) . . . . ?
C58 O8 C59 C60 169.63(16) . . . . ?
C59 O8 C58 C57 -176.96(15) . . . . ?
C60 N4 C48 C47 83.4(2) . . . . ?
C60 N4 C54 C53 -161.81(15) . . . . ?
O9 C61 C62 C63 -23.4(3) . . . . ?
C61 O9 C64 C63 -39.8(2) . . . . ?
C61 C62 C63 C64 -0.3(3) . . . . ?
C62 C63 C64 O9 23.9(3) . . . . ?
C64 O9 C61 C62 39.2(3) . . . . ?
